data_4104136
loop_
_publ_author_name
'Asha Brown'
'Kathleen M. Mullen'
'Jay Ryu'
'Micha\/l J. Chmielewski'
'S\'ergio M. Santos'
'Vitor Felix'
'Amber L. Thompson'
'John E. Warren'
'Sofia I. Pascu'
'Paul D. Beer'

_publ_contact_author 'Paul D. Beer'
_publ_contact_author_email paul.beer@chem.ox.ac.uk
_publ_section_title
;
 Interlocked Host Anion Recognition by an Indolocarbazole-Containing
 [2]Rotaxane
;
_journal_name_full 'Journal of the American Chemical Society'
_journal_page_first 4937
_journal_page_last 4952
_journal_paper_doi 10.1021/ja809905x
_journal_volume 131
_journal_year 2009
_chemical_formula_moiety 'C42 H42 N6 O2, 4(P F6), 2(C2 H3 N)'
_chemical_formula_sum 'C46 H48 F24 N8 O2 P4'
_chemical_formula_weight 1324.79
_space_group_IT_number 14
_symmetry_cell_setting monoclinic
_symmetry_space_group_name_Hall '-P 2ybc'
_symmetry_space_group_name_H-M 'P 1 21/c 1'
_atom_sites_solution_hydrogens geom
_atom_sites_solution_primary direct
_audit_creation_date 08-05-28
_audit_creation_method CRYSTALS_ver_12.85
_cell_angle_alpha 90
_cell_angle_beta 107.8184(4)
_cell_angle_gamma 90
_cell_formula_units_Z 4
_cell_length_a 23.8889(2)
_cell_length_b 8.28350(10)
_cell_length_c 29.5789(3)
_cell_measurement_reflns_used 12540
_cell_measurement_temperature 150
_cell_measurement_theta_max 27
_cell_measurement_theta_min 5
_cell_volume 5572.41(10)
_computing_cell_refinement 'DENZO/SCALEPACK (Otwinowski & Minor, 1997)'
_computing_data_collection 'COLLECT (Nonius, 1997-2001).'
_computing_data_reduction 'DENZO/SCALEPACK (Otwinowski & Minor, 1997)'
_computing_molecular_graphics 'CAMERON (Watkin et al., 1996)'
_computing_publication_material 'CRYSTALS (Betteridge et al., 2003)'
_computing_structure_refinement 'CRYSTALS (Betteridge et al., 2003)'
_computing_structure_solution 'SIR92 (Altomare et al., 1994)'
_diffrn_ambient_temperature 150
_diffrn_measured_fraction_theta_full 0.991
_diffrn_measured_fraction_theta_max 0.987
_diffrn_measurement_device 'Nonius KappaCCD'
_diffrn_measurement_device_type Area
_diffrn_measurement_method \w
_diffrn_radiation_monochromator graphite
_diffrn_radiation_type 'Mo K\a'
_diffrn_radiation_wavelength 0.71073
_diffrn_reflns_av_R_equivalents 0.070
_diffrn_reflns_limit_h_max 29
_diffrn_reflns_limit_h_min -30
_diffrn_reflns_limit_k_max 10
_diffrn_reflns_limit_k_min 0
_diffrn_reflns_limit_l_max 38
_diffrn_reflns_limit_l_min 0
_diffrn_reflns_number 57624
_diffrn_reflns_theta_full 26.903
_diffrn_reflns_theta_max 27.452
_diffrn_reflns_theta_min 5.114
_diffrn_standards_number 0
_exptl_absorpt_coefficient_mu 0.262
_exptl_absorpt_correction_T_max 0.98
_exptl_absorpt_correction_T_min 0.64
_exptl_absorpt_correction_type multi-scan
_exptl_absorpt_process_details 'DENZO/SCALEPACK (Otwinowski & Minor, 1997)'
_exptl_crystal_colour clear_pale_colourless
_exptl_crystal_density_diffrn 1.579
_exptl_crystal_density_meas ?
_exptl_crystal_density_method 'not measured'
_exptl_crystal_description needle
_exptl_crystal_F_000 2688
_exptl_crystal_size_max 1.00
_exptl_crystal_size_mid 0.22
_exptl_crystal_size_min 0.09
_refine_diff_density_max 0.66
_refine_diff_density_min -0.62
_refine_ls_extinction_method none
_refine_ls_goodness_of_fit_ref 0.9625
_refine_ls_hydrogen_treatment constr
_refine_ls_matrix_type full
_refine_ls_number_parameters 545
_refine_ls_number_reflns 6695
_refine_ls_number_restraints 817
_refine_ls_R_factor_all 0.1427
_refine_ls_R_factor_gt 0.0737
_refine_ls_shift/su_max 0.000461
_refine_ls_structure_factor_coef F
_refine_ls_weighting_details
;
 Method, part 1, Chebychev polynomial, (Watkin, 1994, Prince, 1982) 
 [weight] = 1.0/[A~0~*T~0~(x)+A~1~*T~1~(x) ... +A~n-1~]*T~n-1~(x)] 
 where A~i~ are the Chebychev coefficients listed below and x= Fcalc/Fmax 
 Method = Robust Weighting (Prince, 1982) 
 W = [weight] * [1-(deltaF/6*sigmaF)^2^]^2^ 
 A~i~ are: 
 1.53 1.18 1.35 0.291 0.283 
;
_refine_ls_weighting_scheme calc
_refine_ls_wR_factor_all 0.1133
_refine_ls_wR_factor_gt 0.0739
_refine_ls_wR_factor_ref 0.0739
_reflns_limit_h_max 29
_reflns_limit_h_min -30
_reflns_limit_k_max 10
_reflns_limit_k_min 0
_reflns_limit_l_max 38
_reflns_limit_l_min 0
_reflns_number_gt 6695
_reflns_number_total 12568
_reflns_threshold_expression I>2.0\s(I)
_oxford_diffrn_Wilson_B_factor 1.91
_oxford_diffrn_Wilson_scale 28.96
_oxford_refine_ls_r_factor_ref 0.0737
_oxford_refine_ls_scale 0.2418(4)
_oxford_reflns_number_all 12567
_oxford_reflns_threshold_expression_ref I>2.0\s(I)
_oxford_structure_analysis_title 5631
_cod_data_source_file ja809905x_si_002_2.cif
_cod_data_source_block macrocycle-1
_cod_depositor_comments
;
The following automatic conversions were performed:

'_exptl_crystal_density_meas' value 'not measured' was changed to '?'
- the value is perceived as not measured.

Automatic conversion script
Id: cif_fix_values 3008 2015-01-20 13:52:24Z robertas 
;
_cod_original_sg_symbol_H-M 'P 1 21/c 1 '
_cod_database_code 4104136

loop_
_symmetry_equiv_pos_as_xyz
x,y,z
-x,-y,-z
-x,y+1/2,-z+1/2
x,-y+1/2,z+1/2

loop_
_atom_site_label
_atom_site_type_symbol
_atom_site_fract_x
_atom_site_fract_y
_atom_site_fract_z
_atom_site_U_iso_or_equiv
_atom_site_occupancy
_atom_site_adp_type
_atom_site_refinement_flags_posn
_atom_site_refinement_flags_adp
_atom_site_refinement_flags_occupancy
_atom_site_disorder_group
C1 C 0.46527(16) 0.6622(5) 0.34681(14) 0.0311 1.0000 Uani . . . .
C2 C 0.44645(17) 0.5831(5) 0.38114(14) 0.0335 1.0000 Uani . . . .
C3 C 0.38655(18) 0.5662(7) 0.37371(16) 0.0454 1.0000 Uani . . . .
C4 C 0.34617(19) 0.6295(7) 0.33342(17) 0.0507 1.0000 Uani . . . .
C5 C 0.36560(18) 0.7057(6) 0.29933(16) 0.0452 1.0000 Uani . . . .
C6 C 0.42541(17) 0.7220(5) 0.30547(14) 0.0342 1.0000 Uani . . . .
C7 C 0.48917(17) 0.5056(5) 0.42371(14) 0.0326 1.0000 Uani . . . .
O8 O 0.47804(13) 0.3751(4) 0.43790(11) 0.0459 1.0000 Uani . . . .
N9 N 0.53962(15) 0.5845(5) 0.44326(12) 0.0380 1.0000 Uani . . . .
C10 C 0.58667(17) 0.5250(6) 0.48417(15) 0.0368 1.0000 Uani . . . .
C11 C 0.64484(17) 0.5251(5) 0.47365(14) 0.0330 1.0000 Uani . . . .
C12 C 0.69559(17) 0.4929(6) 0.51882(14) 0.0351 1.0000 Uani . . . .
N13 N 0.75151(14) 0.4917(4) 0.50713(11) 0.0336 1.0000 Uani . . . .
C14 C 0.7805(2) 0.6308(6) 0.50700(16) 0.0415 1.0000 Uani . . . .
C15 C 0.8287(2) 0.6338(6) 0.49169(17) 0.0438 1.0000 Uani . . . .
C16 C 0.84832(16) 0.4948(5) 0.47543(13) 0.0310 1.0000 Uani . . . .
C17 C 0.81883(18) 0.3539(5) 0.47744(16) 0.0397 1.0000 Uani . . . .
C18 C 0.77091(19) 0.3546(5) 0.49344(16) 0.0412 1.0000 Uani . . . .
C19 C 0.89791(17) 0.4999(5) 0.45498(13) 0.0329 1.0000 Uani . . . .
C20 C 0.91372(19) 0.6436(6) 0.43753(16) 0.0412 1.0000 Uani . . . .
C21 C 0.95527(19) 0.6429(6) 0.41459(17) 0.0436 1.0000 Uani . . . .
N22 N 0.98244(15) 0.5055(5) 0.40917(13) 0.0427 1.0000 Uani . . . .
C23 C 0.9698(2) 0.3669(6) 0.42676(16) 0.0460 1.0000 Uani . . . .
C24 C 0.9285(2) 0.3608(6) 0.45014(16) 0.0444 1.0000 Uani . . . .
C25 C 1.0233(2) 0.5058(7) 0.37924(16) 0.0512 1.0000 Uani . . . .
C26 C 0.98707(18) 0.5180(7) 0.32727(16) 0.0434 1.0000 Uani . . . .
C27 C 0.98403(19) 0.6607(7) 0.30280(18) 0.0517 1.0000 Uani . . . .
C28 C 0.94827(19) 0.6731(7) 0.25616(18) 0.0512 1.0000 Uani . . . .
C29 C 0.91604(18) 0.5423(6) 0.23341(16) 0.0433 1.0000 Uani . . . .
C30 C 0.9199(2) 0.3987(7) 0.25779(18) 0.0554 1.0000 Uani . . . .
C31 C 0.9551(2) 0.3863(7) 0.30465(18) 0.0539 1.0000 Uani . . . .
C32 C 0.87700(18) 0.5574(7) 0.18284(17) 0.0483 1.0000 Uani . . . .
N33 N 0.81272(15) 0.5713(5) 0.17989(12) 0.0371 1.0000 Uani . . . .
C34 C 0.7727(2) 0.5154(7) 0.14141(16) 0.0505 1.0000 Uani . . . .
C35 C 0.7142(2) 0.5327(7) 0.13607(16) 0.0518 1.0000 Uani . . . .
C36 C 0.69503(17) 0.6089(5) 0.17003(13) 0.0303 1.0000 Uani . . . .
C37 C 0.7375(2) 0.6699(7) 0.20903(17) 0.0530 1.0000 Uani . . . .
C38 C 0.7962(2) 0.6479(8) 0.21315(18) 0.0557 1.0000 Uani . . . .
C39 C 0.63151(17) 0.6239(5) 0.16552(14) 0.0322 1.0000 Uani . . . .
C40 C 0.58809(18) 0.5879(6) 0.12304(14) 0.0379 1.0000 Uani . . . .
C41 C 0.52982(18) 0.5942(6) 0.12099(15) 0.0387 1.0000 Uani . . . .
N42 N 0.51385(14) 0.6334(4) 0.15936(12) 0.0342 1.0000 Uani . . . .
C43 C 0.55427(18) 0.6753(6) 0.20023(15) 0.0405 1.0000 Uani . . . .
C44 C 0.61337(18) 0.6719(6) 0.20384(15) 0.0400 1.0000 Uani . . . .
C45 C 0.45014(18) 0.6281(6) 0.15650(16) 0.0398 1.0000 Uani . . . .
C46 C 0.42048(19) 0.7918(6) 0.14638(15) 0.0409 1.0000 Uani . . . .
C47 C 0.4315(2) 0.9047(6) 0.18875(16) 0.0448 1.0000 Uani . . . .
N48 N 0.41276(16) 0.8332(5) 0.22693(12) 0.0399 1.0000 Uani . . . .
C49 C 0.45021(18) 0.7948(5) 0.26927(15) 0.0355 1.0000 Uani . . . .
O50 O 0.50382(12) 0.8159(4) 0.27908(10) 0.0419 1.0000 Uani . . . .
N51 N 0.3378(4) 0.4476(9) 0.2072(3) 0.1460 1.0000 Uani . U . .
C52 C 0.3120(4) 0.4422(8) 0.1688(3) 0.0838 1.0000 Uani . U . .
C53 C 0.2780(4) 0.4409(11) 0.1205(3) 0.1079 1.0000 Uani . U . .
N54 N 0.1154(4) 0.5001(9) 0.1167(3) 0.1665 1.0000 Uani . U . .
C55 C 0.1397(3) 0.5172(8) 0.1549(3) 0.0906 1.0000 Uani . U . .
C56 C 0.1730(5) 0.5413(13) 0.2027(3) 0.1280 1.0000 Uani . U . .
P1 P 0.24378(7) 0.96566(19) 0.16426(6) 0.0687 1.0000 Uani D U . .
F11 F 0.18965(17) 0.8610(5) 0.13492(15) 0.1170 1.0000 Uani D U . .
F12 F 0.29934(15) 1.0645(5) 0.19393(13) 0.0883 1.0000 Uani D U . .
F130 F 0.2812(5) 0.8046(11) 0.1821(5) 0.0830 0.399(11) Uani D U P 1
F140 F 0.2169(6) 0.9516(19) 0.2050(4) 0.1158 0.399(11) Uani D U P 1
F150 F 0.2095(5) 1.1173(11) 0.1396(7) 0.1305 0.399(11) Uani D U P 1
F160 F 0.2745(5) 0.9597(17) 0.1213(3) 0.1012 0.399(11) Uani D U P 1
F131 F 0.2413(4) 0.8891(10) 0.2144(2) 0.0944 0.601(11) Uani D U P 2
F141 F 0.2050(3) 1.1105(9) 0.1772(3) 0.0981 0.601(11) Uani D U P 2
F151 F 0.2407(5) 1.0577(11) 0.1184(2) 0.1039 0.601(11) Uani D U P 2
F161 F 0.2833(4) 0.8232(11) 0.1593(4) 0.1120 0.601(11) Uani D U P 2
P2 P 0.63722(6) 1.00832(15) 0.49160(4) 0.0469 1.0000 Uani D U . .
F21 F 0.64129(18) 0.8621(4) 0.52715(11) 0.0788 1.0000 Uani D U . .
F22 F 0.6355(2) 1.1515(4) 0.45689(11) 0.1022 1.0000 Uani D U . .
F230 F 0.6608(7) 1.1278(8) 0.5341(2) 0.0873 0.524(14) Uani D U P 1
F240 F 0.6983(3) 0.9632(16) 0.4886(4) 0.1030 0.524(14) Uani D U P 1
F250 F 0.6071(4) 0.8960(10) 0.4456(2) 0.0601 0.524(14) Uani D U P 1
F260 F 0.5715(4) 1.0564(15) 0.4899(5) 0.1308 0.524(14) Uani D U P 1
F231 F 0.6960(5) 1.0850(13) 0.5303(3) 0.0777 0.476(14) Uani D U P 2
F241 F 0.6826(5) 0.9093(12) 0.4721(4) 0.0802 0.476(14) Uani D U P 2
F251 F 0.5853(4) 0.9226(13) 0.4558(4) 0.0857 0.476(14) Uani D U P 2
F261 F 0.6022(6) 1.0994(10) 0.5201(4) 0.0936 0.476(14) Uani D U P 2
P3 P 0.82023(5) 0.45409(16) 0.64780(4) 0.0412 1.0000 Uani D U . .
F310 F 0.84059(18) 0.5656(7) 0.61306(16) 0.0790 0.776(6) Uani D U P 1
F320 F 0.80028(14) 0.3375(5) 0.68415(12) 0.0549 0.776(6) Uani D U P 1
F330 F 0.7836(2) 0.3428(5) 0.60503(15) 0.0627 0.776(6) Uani D U P 1
F340 F 0.76340(17) 0.5621(5) 0.64147(17) 0.0669 0.776(6) Uani D U P 1
F350 F 0.8570(2) 0.5575(6) 0.69257(16) 0.0782 0.776(6) Uani D U P 1
F360 F 0.87622(17) 0.3391(6) 0.65512(17) 0.0697 0.776(6) Uani D U P 1
F311 F 0.8428(5) 0.4549(18) 0.6013(3) 0.054(4) 0.224(6) Uiso D U P 2
F321 F 0.7982(5) 0.4648(18) 0.6921(3) 0.061(4) 0.224(6) Uiso D U P 2
F331 F 0.7659(5) 0.3485(15) 0.6191(4) 0.050(4) 0.224(6) Uiso D U P 2
F341 F 0.7829(5) 0.6156(12) 0.6247(4) 0.051(4) 0.224(6) Uiso D U P 2
F351 F 0.8741(4) 0.5755(13) 0.6718(4) 0.049(4) 0.224(6) Uiso D U P 2
F361 F 0.8604(6) 0.3033(13) 0.6670(5) 0.058(5) 0.224(6) Uiso D U P 2
P4 P 0.91438(7) 0.02008(16) 0.55989(4) 0.0509 1.0000 Uani D U . .
F410 F 0.9227(2) 0.2108(5) 0.54897(17) 0.0521 0.693(6) Uani D U P 1
F420 F 0.9141(2) -0.1620(5) 0.57254(19) 0.0767 0.693(6) Uani D U P 1
F430 F 0.85662(19) 0.0609(8) 0.56987(19) 0.0720 0.693(6) Uani D U P 1
F440 F 0.9511(2) 0.0581(7) 0.61417(15) 0.0602 0.693(6) Uani D U P 1
F450 F 0.9783(2) -0.0041(7) 0.5509(2) 0.0861 0.693(6) Uani D U P 1
F460 F 0.8829(3) -0.0032(5) 0.50484(14) 0.0703 0.693(6) Uani D U P 1
F411 F 0.9322(5) 0.1644(11) 0.5362(4) 0.057(4) 0.307(6) Uiso D U P 2
F421 F 0.8805(5) -0.1375(11) 0.5773(4) 0.063(3) 0.307(6) Uiso D U P 2
F431 F 0.8758(5) 0.1251(14) 0.5850(4) 0.074(4) 0.307(6) Uiso D U P 2
F441 F 0.9666(5) 0.0048(16) 0.6049(3) 0.078(5) 0.307(6) Uiso D U P 2
F451 F 0.9374(4) -0.1103(10) 0.5311(3) 0.053(3) 0.307(6) Uiso D U P 2
F461 F 0.8505(3) 0.0082(12) 0.5144(3) 0.051(3) 0.307(6) Uiso D U P 2
H11 H 0.5052 0.6760 0.3514 0.0381 1.0000 Uiso R . . .
H31 H 0.3731 0.5112 0.3959 0.0560 1.0000 Uiso R . . .
H41 H 0.3065 0.6227 0.3295 0.0600 1.0000 Uiso R . . .
H51 H 0.3383 0.7447 0.2718 0.0539 1.0000 Uiso R . . .
H91 H 0.5442 0.6772 0.4319 0.0471 1.0000 Uiso R . . .
H101 H 0.5892 0.5958 0.5110 0.0439 1.0000 Uiso R . . .
H102 H 0.5773 0.4148 0.4911 0.0438 1.0000 Uiso R . . .
H111 H 0.6451 0.4425 0.4507 0.0379 1.0000 Uiso R . . .
H112 H 0.6503 0.6310 0.4612 0.0379 1.0000 Uiso R . . .
H121 H 0.6973 0.5771 0.5421 0.0459 1.0000 Uiso R . . .
H122 H 0.6904 0.3873 0.5318 0.0459 1.0000 Uiso R . . .
H141 H 0.7668 0.7256 0.5171 0.0480 1.0000 Uiso R . . .
H151 H 0.8484 0.7302 0.4920 0.0509 1.0000 Uiso R . . .
H171 H 0.8316 0.2572 0.4679 0.0489 1.0000 Uiso R . . .
H181 H 0.7512 0.2589 0.4949 0.0489 1.0000 Uiso R . . .
H201 H 0.8962 0.7401 0.4421 0.0509 1.0000 Uiso R . . .
H211 H 0.9653 0.7390 0.4027 0.0528 1.0000 Uiso R . . .
H231 H 0.9891 0.2737 0.4228 0.0551 1.0000 Uiso R . . .
H241 H 0.9204 0.2640 0.4627 0.0547 1.0000 Uiso R . . .
H251 H 1.0464 0.4079 0.3849 0.0606 1.0000 Uiso R . . .
H252 H 1.0489 0.5994 0.3877 0.0606 1.0000 Uiso R . . .
H271 H 1.0052 0.7497 0.3179 0.0610 1.0000 Uiso R . . .
H281 H 0.9466 0.7693 0.2397 0.0628 1.0000 Uiso R . . .
H301 H 0.8998 0.3094 0.2422 0.0650 1.0000 Uiso R . . .
H311 H 0.9570 0.2892 0.3209 0.0670 1.0000 Uiso R . . .
H321 H 0.8814 0.4613 0.1655 0.0608 1.0000 Uiso R . . .
H322 H 0.8875 0.6528 0.1683 0.0608 1.0000 Uiso R . . .
H341 H 0.7843 0.4648 0.1176 0.0639 1.0000 Uiso R . . .
H351 H 0.6868 0.4920 0.1093 0.0611 1.0000 Uiso R . . .
H371 H 0.7270 0.7229 0.2329 0.0699 1.0000 Uiso R . . .
H381 H 0.8247 0.6889 0.2394 0.0650 1.0000 Uiso R . . .
H401 H 0.5980 0.5584 0.0961 0.0490 1.0000 Uiso R . . .
H411 H 0.5009 0.5729 0.0927 0.0461 1.0000 Uiso R . . .
H431 H 0.5426 0.7022 0.2267 0.0489 1.0000 Uiso R . . .
H441 H 0.6409 0.7028 0.2320 0.0492 1.0000 Uiso R . . .
H451 H 0.4470 0.5883 0.1865 0.0486 1.0000 Uiso R . . .
H452 H 0.4303 0.5547 0.1311 0.0488 1.0000 Uiso R . . .
H461 H 0.3786 0.7734 0.1339 0.0540 1.0000 Uiso R . . .
H462 H 0.4340 0.8447 0.1223 0.0536 1.0000 Uiso R . . .
H471 H 0.4731 0.9295 0.2006 0.0559 1.0000 Uiso R . . .
H472 H 0.4099 1.0040 0.1784 0.0559 1.0000 Uiso R . . .
H481 H 0.3758 0.8166 0.2221 0.0499 1.0000 Uiso R . . .
H531 H 0.2375 0.4624 0.1178 0.1621 1.0000 Uiso R . . .
H532 H 0.2920 0.5222 0.1036 0.1621 1.0000 Uiso R . . .
H533 H 0.2809 0.3367 0.1071 0.1621 1.0000 Uiso R . . .
H561 H 0.2124 0.5008 0.2077 0.1841 1.0000 Uiso R . . .
H562 H 0.1740 0.6553 0.2087 0.1841 1.0000 Uiso R . . .
H563 H 0.1549 0.4862 0.2234 0.1841 1.0000 Uiso R . . .

loop_
_atom_site_aniso_label
_atom_site_aniso_U_11
_atom_site_aniso_U_22
_atom_site_aniso_U_33
_atom_site_aniso_U_23
_atom_site_aniso_U_13
_atom_site_aniso_U_12
C1 0.0208 0.0369 0.0374 -0.0103 0.0115 -0.0022
C2 0.0294 0.0390 0.0342 -0.0050 0.0126 -0.0036
C3 0.0278 0.0706 0.0403 -0.0019 0.0141 -0.0085
C4 0.0218 0.0854 0.0459 0.0000 0.0118 -0.0001
C5 0.0263 0.0655 0.0411 -0.0014 0.0064 0.0005
C6 0.0308 0.0411 0.0322 -0.0037 0.0118 -0.0014
C7 0.0301 0.0388 0.0330 -0.0002 0.0158 -0.0024
O8 0.0407 0.0435 0.0534 0.0032 0.0144 -0.0071
N9 0.0318 0.0389 0.0395 0.0032 0.0050 -0.0046
C10 0.0326 0.0417 0.0341 0.0063 0.0072 -0.0023
C11 0.0287 0.0381 0.0297 -0.0033 0.0051 -0.0022
C12 0.0314 0.0447 0.0307 0.0008 0.0116 0.0002
N13 0.0286 0.0429 0.0265 0.0042 0.0042 -0.0023
C14 0.0458 0.0369 0.0449 -0.0090 0.0187 -0.0045
C15 0.0420 0.0418 0.0514 -0.0103 0.0200 -0.0127
C16 0.0256 0.0368 0.0263 0.0034 0.0014 0.0005
C17 0.0335 0.0339 0.0504 0.0074 0.0107 0.0044
C18 0.0407 0.0285 0.0544 0.0080 0.0144 0.0012
C19 0.0260 0.0417 0.0273 0.0016 0.0025 -0.0001
C20 0.0333 0.0397 0.0497 -0.0003 0.0112 -0.0024
C21 0.0316 0.0480 0.0508 0.0056 0.0118 -0.0037
N22 0.0276 0.0610 0.0370 0.0096 0.0061 0.0069
C23 0.0424 0.0526 0.0412 0.0106 0.0104 0.0193
C24 0.0436 0.0444 0.0447 0.0156 0.0130 0.0086
C25 0.0320 0.0796 0.0440 0.0119 0.0145 0.0080
C26 0.0217 0.0695 0.0422 0.0068 0.0145 0.0090
C27 0.0292 0.0649 0.0551 0.0123 0.0044 -0.0073
C28 0.0319 0.0642 0.0543 0.0163 0.0086 -0.0016
C29 0.0288 0.0609 0.0449 0.0063 0.0182 0.0063
C30 0.0618 0.0598 0.0460 -0.0064 0.0188 -0.0031
C31 0.0628 0.0560 0.0452 0.0093 0.0201 0.0084
C32 0.0266 0.0742 0.0461 0.0006 0.0142 0.0099
N33 0.0348 0.0430 0.0346 0.0021 0.0123 0.0030
C34 0.0406 0.0728 0.0375 -0.0133 0.0109 0.0094
C35 0.0403 0.0733 0.0351 -0.0184 0.0017 0.0031
C36 0.0313 0.0323 0.0273 0.0042 0.0089 0.0007
C37 0.0362 0.0844 0.0410 -0.0193 0.0159 -0.0028
C38 0.0332 0.0889 0.0441 -0.0162 0.0106 -0.0018
C39 0.0311 0.0322 0.0314 0.0063 0.0069 -0.0031
C40 0.0345 0.0534 0.0251 -0.0008 0.0082 -0.0037
C41 0.0307 0.0543 0.0284 0.0006 0.0047 -0.0022
N42 0.0289 0.0391 0.0333 0.0033 0.0078 -0.0011
C43 0.0357 0.0558 0.0290 0.0000 0.0083 0.0039
C44 0.0319 0.0513 0.0329 -0.0034 0.0042 0.0006
C45 0.0264 0.0510 0.0406 0.0039 0.0083 -0.0028
C46 0.0316 0.0552 0.0347 0.0141 0.0083 0.0043
C47 0.0451 0.0458 0.0445 0.0095 0.0151 0.0029
N48 0.0332 0.0502 0.0352 0.0038 0.0091 0.0007
C49 0.0388 0.0354 0.0339 -0.0051 0.0136 0.0001
O50 0.0303 0.0587 0.0366 -0.0006 0.0098 -0.0069
N51 0.2270 0.0749 0.0960 0.0001 -0.0097 -0.0033
C52 0.1209 0.0614 0.0765 -0.0023 0.0410 -0.0131
C53 0.1458 0.1111 0.0734 -0.0055 0.0435 -0.0354
N54 0.1899 0.0747 0.1541 -0.0148 -0.0671 -0.0090
C55 0.0840 0.0595 0.1179 -0.0104 0.0154 0.0013
C56 0.1745 0.1354 0.0814 0.0121 0.0501 -0.0232
P1 0.0508(8) 0.0594(9) 0.0720(9) 0.0009(7) -0.0167(7) -0.0042(7)
F11 0.090(2) 0.100(3) 0.110(3) 0.028(2) -0.046(2) -0.045(2)
F12 0.0646(19) 0.090(2) 0.089(2) -0.027(2) -0.0082(17) -0.0189(17)
F130 0.057(5) 0.069(3) 0.112(8) 0.025(5) 0.009(5) 0.003(3)
F140 0.098(8) 0.114(10) 0.147(6) -0.029(6) 0.055(6) -0.015(6)
F150 0.081(7) 0.072(4) 0.187(12) 0.024(6) -0.033(6) 0.008(4)
F160 0.116(7) 0.108(9) 0.063(4) -0.002(4) 0.004(4) -0.031(6)
F131 0.112(6) 0.069(4) 0.082(3) 0.014(3) 0.001(3) 0.004(4)
F141 0.086(4) 0.107(4) 0.083(5) 0.014(3) -0.001(3) 0.041(3)
F151 0.144(8) 0.089(5) 0.060(3) -0.015(3) 0.003(3) -0.050(5)
F161 0.093(4) 0.091(5) 0.136(7) -0.048(4) 0.013(5) 0.004(3)
P2 0.0595(7) 0.0360(6) 0.0446(6) 0.0006(5) 0.0150(6) -0.0086(6)
F21 0.135(3) 0.0463(16) 0.0564(17) 0.0039(13) 0.0310(18) -0.0229(18)
F22 0.191(4) 0.0461(17) 0.0477(17) 0.0082(14) 0.004(2) -0.034(2)
F230 0.163(8) 0.043(3) 0.037(3) 0.001(2) 0.004(4) -0.011(5)
F240 0.047(3) 0.154(8) 0.106(7) -0.014(5) 0.019(3) -0.014(4)
F250 0.072(5) 0.037(3) 0.053(3) 0.002(2) -0.008(3) -0.003(3)
F260 0.084(4) 0.172(8) 0.136(8) -0.031(6) 0.033(5) 0.044(5)
F231 0.088(5) 0.065(6) 0.063(4) 0.012(3) -0.002(3) -0.037(4)
F241 0.073(5) 0.081(5) 0.099(6) -0.007(4) 0.045(5) -0.005(4)
F251 0.059(4) 0.051(5) 0.111(6) 0.006(4) -0.027(4) -0.005(4)
F261 0.113(7) 0.066(5) 0.120(7) -0.009(4) 0.064(6) 0.013(5)
P3 0.0232(5) 0.0566(8) 0.0412(6) 0.0055(5) 0.0058(4) -0.0015(5)
F310 0.056(2) 0.104(4) 0.074(3) 0.042(3) 0.015(2) -0.013(2)
F320 0.0378(19) 0.078(3) 0.0483(19) 0.0161(18) 0.0128(15) -0.0059(17)
F330 0.063(3) 0.070(3) 0.044(2) -0.0040(17) -0.0009(19) 0.002(2)
F340 0.044(2) 0.069(3) 0.085(3) 0.007(2) 0.0154(19) 0.0163(18)
F350 0.075(3) 0.083(3) 0.059(2) -0.004(2) -0.007(2) -0.025(2)
F360 0.039(2) 0.097(3) 0.077(3) 0.026(2) 0.023(2) 0.022(2)
P4 0.0725(9) 0.0423(7) 0.0414(6) 0.0046(6) 0.0224(6) 0.0101(7)
F410 0.058(3) 0.0453(18) 0.048(2) 0.003(2) 0.008(2) -0.005(2)
F420 0.067(3) 0.0458(19) 0.101(4) 0.023(2) 0.001(3) -0.002(2)
F430 0.040(2) 0.109(4) 0.065(3) 0.020(3) 0.013(2) -0.002(2)
F440 0.047(2) 0.081(3) 0.0465(18) 0.016(2) 0.0047(17) -0.004(2)
F450 0.086(3) 0.080(4) 0.112(4) 0.012(3) 0.061(3) 0.016(3)
F460 0.125(4) 0.040(2) 0.0422(16) -0.0051(18) 0.021(2) -0.016(3)

loop_
_atom_type_symbol
_atom_type_scat_dispersion_real
_atom_type_scat_dispersion_imag
_atom_type_scat_Cromer_Mann_a1
_atom_type_scat_Cromer_Mann_b1
_atom_type_scat_Cromer_Mann_a2
_atom_type_scat_Cromer_Mann_b2
_atom_type_scat_Cromer_Mann_a3
_atom_type_scat_Cromer_Mann_b3
_atom_type_scat_Cromer_Mann_a4
_atom_type_scat_Cromer_Mann_b4
_atom_type_scat_Cromer_Mann_c
_atom_type_scat_source
C 0.0033 0.0016 2.3100 20.8439 1.0200 10.2075 1.5886 0.5687 0.8650 51.6512 0.2156 'International Tables Vol C 4.2.6.8 and 6.1.1.4'
H 0.0000 0.0000 0.4930 10.5109 0.3229 26.1257 0.1402 3.1424 0.0408 57.7998 0.0030 'International Tables Vol C 4.2.6.8 and 6.1.1.4'
F 0.0171 0.0103 3.5392 10.2825 2.6412 4.2944 1.5170 0.2615 1.0243 26.1476 0.2776 'International Tables Vol C 4.2.6.8 and 6.1.1.4'
N 0.0061 0.0033 12.2126 0.0057 3.1322 9.8933 2.0125 28.9975 1.1663 0.5826 -11.5290 'International Tables Vol C 4.2.6.8 and 6.1.1.4'
O 0.0106 0.0060 3.0485 13.2771 2.2868 5.7011 1.5463 0.3239 0.8670 32.9089 0.2508 'International Tables Vol C 4.2.6.8 and 6.1.1.4'
P 0.1023 0.0942 6.4345 1.9067 4.1791 27.1570 1.7800 0.5260 1.4908 68.1645 1.1149 'International Tables Vol C 4.2.6.8 and 6.1.1.4'

loop_
_geom_angle_atom_site_label_1
_geom_angle_atom_site_label_2
_geom_angle_atom_site_label_3
_geom_angle
_geom_angle_publ_flag
C2 C1 C6 121.4(4) yes
C2 C1 H11 119.9 no
C6 C1 H11 118.7 no
C1 C2 C3 118.7(4) yes
C1 C2 C7 121.6(3) yes
C3 C2 C7 119.6(4) yes
C2 C3 C4 120.7(4) yes
C2 C3 H31 119.8 no
C4 C3 H31 119.5 no
C3 C4 C5 119.9(4) yes
C3 C4 H41 120.2 no
C5 C4 H41 119.9 no
C4 C5 C6 120.6(4) yes
C4 C5 H51 119.6 no
C6 C5 H51 119.8 no
C1 C6 C5 118.7(4) yes
C1 C6 C49 117.2(4) yes
C5 C6 C49 124.1(4) yes
C2 C7 O8 120.3(4) yes
C2 C7 N9 116.4(4) yes
O8 C7 N9 123.2(4) yes
C7 N9 C10 123.8(4) yes
C7 N9 H91 118.3 no
C10 N9 H91 117.9 no
N9 C10 C11 110.6(3) yes
N9 C10 H101 108.2 no
C11 C10 H101 109.6 no
N9 C10 H102 108.7 no
C11 C10 H102 109.1 no
H101 C10 H102 110.7 no
C10 C11 C12 110.7(3) yes
C10 C11 H111 110.3 no
C12 C11 H111 108.5 no
C10 C11 H112 108.4 no
C12 C11 H112 109.0 no
H111 C11 H112 110.0 no
C11 C12 N13 109.2(3) yes
C11 C12 H121 110.2 no
N13 C12 H121 108.9 no
C11 C12 H122 109.7 no
N13 C12 H122 108.6 no
H121 C12 H122 110.3 no
C12 N13 C14 119.9(4) yes
C12 N13 C18 119.9(4) yes
C14 N13 C18 120.0(4) yes
N13 C14 C15 120.4(4) yes
N13 C14 H141 119.2 no
C15 C14 H141 120.3 no
C14 C15 C16 120.7(4) yes
C14 C15 H151 119.4 no
C16 C15 H151 119.9 no
C15 C16 C17 117.4(4) yes
C15 C16 C19 120.9(4) yes
C17 C16 C19 121.7(4) yes
C16 C17 C18 120.4(4) yes
C16 C17 H171 119.9 no
C18 C17 H171 119.7 no
C17 C18 N13 120.9(4) yes
C17 C18 H181 120.1 no
N13 C18 H181 118.9 no
C16 C19 C20 121.0(4) yes
C16 C19 C24 121.7(4) yes
C20 C19 C24 117.2(4) yes
C19 C20 C21 120.1(4) yes
C19 C20 H201 119.7 no
C21 C20 H201 120.2 no
C20 C21 N22 121.0(4) yes
C20 C21 H211 119.8 no
N22 C21 H211 119.2 no
C21 N22 C23 120.5(4) yes
C21 N22 C25 119.5(4) yes
C23 N22 C25 119.8(4) yes
N22 C23 C24 120.9(4) yes
N22 C23 H231 119.2 no
C24 C23 H231 119.9 no
C19 C24 C23 120.1(4) yes
C19 C24 H241 119.5 no
C23 C24 H241 120.3 no
N22 C25 C26 109.0(3) yes
N22 C25 H251 109.7 no
C26 C25 H251 110.4 no
N22 C25 H252 108.7 no
C26 C25 H252 109.1 no
H251 C25 H252 110.0 no
C25 C26 C27 120.8(5) yes
C25 C26 C31 119.8(5) yes
C27 C26 C31 119.4(4) yes
C26 C27 C28 120.3(5) yes
C26 C27 H271 119.7 no
C28 C27 H271 120.0 no
C27 C28 C29 120.6(5) yes
C27 C28 H281 120.0 no
C29 C28 H281 119.3 no
C28 C29 C30 119.0(4) yes
C28 C29 C32 120.2(5) yes
C30 C29 C32 120.8(5) yes
C29 C30 C31 120.6(5) yes
C29 C30 H301 119.2 no
C31 C30 H301 120.2 no
C30 C31 C26 120.1(5) yes
C30 C31 H311 119.9 no
C26 C31 H311 119.9 no
C29 C32 N33 111.8(3) yes
C29 C32 H321 108.9 no
N33 C32 H321 107.6 no
C29 C32 H322 110.0 no
N33 C32 H322 108.0 no
H321 C32 H322 110.5 no
C32 N33 C34 118.4(4) yes
C32 N33 C38 121.3(4) yes
C34 N33 C38 120.2(4) yes
N33 C34 C35 120.5(4) yes
N33 C34 H341 120.1 no
C35 C34 H341 119.4 no
C34 C35 C36 121.3(4) yes
C34 C35 H351 119.4 no
C36 C35 H351 119.2 no
C35 C36 C37 117.1(4) yes
C35 C36 C39 122.0(4) yes
C37 C36 C39 120.9(4) yes
C36 C37 C38 119.5(4) yes
C36 C37 H371 120.6 no
C38 C37 H371 119.8 no
C37 C38 N33 121.4(4) yes
C37 C38 H381 119.4 no
N33 C38 H381 119.2 no
C36 C39 C40 121.3(4) yes
C36 C39 C44 121.0(4) yes
C40 C39 C44 117.7(4) yes
C39 C40 C41 119.7(4) yes
C39 C40 H401 120.8 no
C41 C40 H401 119.5 no
C40 C41 N42 121.1(4) yes
C40 C41 H411 119.9 no
N42 C41 H411 118.9 no
C41 N42 C43 120.8(4) yes
C41 N42 C45 119.4(3) yes
C43 N42 C45 119.8(3) yes
N42 C43 C44 120.0(4) yes
N42 C43 H431 119.9 no
C44 C43 H431 120.0 no
C39 C44 C43 120.6(4) yes
C39 C44 H441 120.0 no
C43 C44 H441 119.4 no
N42 C45 C46 112.9(4) yes
N42 C45 H451 108.7 no
C46 C45 H451 108.8 no
N42 C45 H452 108.0 no
C46 C45 H452 108.7 no
H451 C45 H452 109.8 no
C45 C46 C47 115.7(4) yes
C45 C46 H461 107.5 no
C47 C46 H461 108.0 no
C45 C46 H462 108.0 no
C47 C46 H462 108.2 no
H461 C46 H462 109.2 no
C46 C47 N48 111.7(4) yes
C46 C47 H471 109.2 no
N48 C47 H471 109.3 no
C46 C47 H472 108.7 no
N48 C47 H472 109.0 no
H471 C47 H472 108.8 no
C47 N48 C49 123.0(4) yes
C47 N48 H481 118.5 no
C49 N48 H481 118.5 no
C6 C49 N48 117.9(4) yes
C6 C49 O50 119.8(4) yes
N48 C49 O50 122.3(4) yes
N51 C52 C53 177.7(9) yes
C52 C53 H531 109.6 no
C52 C53 H532 109.7 no
H531 C53 H532 109.3 no
C52 C53 H533 109.4 no
H531 C53 H533 109.3 no
H532 C53 H533 109.6 no
N54 C55 C56 177.1(9) yes
C55 C56 H561 109.1 no
C55 C56 H562 107.4 no
H561 C56 H562 110.1 no
C55 C56 H563 110.1 no
H561 C56 H563 110.1 no
H562 C56 H563 109.9 no
F11 P1 F12 177.9(3) yes
F11 P1 F130 90.3(5) yes
F12 P1 F130 87.7(5) yes
F11 P1 F140 85.4(5) yes
F12 P1 F140 94.9(5) yes
F130 P1 F140 90.2(6) yes
F11 P1 F150 87.7(4) yes
F12 P1 F150 94.3(4) yes
F130 P1 F150 171.2(8) yes
F140 P1 F150 98.1(7) yes
F11 P1 F160 92.5(4) yes
F12 P1 F160 86.9(4) yes
F130 P1 F160 83.9(5) yes
F140 P1 F160 173.8(7) yes
F150 P1 F160 87.6(7) yes
F21 P2 F22 178.0(3) yes
F21 P2 F230 91.0(3) yes
F22 P2 F230 88.7(3) yes
F21 P2 F240 89.2(5) yes
F22 P2 F240 88.9(5) yes
F230 P2 F240 94.9(5) yes
F21 P2 F250 92.3(3) yes
F22 P2 F250 88.2(3) yes
F230 P2 F250 174.3(5) yes
F240 P2 F250 89.8(4) yes
F21 P2 F260 94.1(4) yes
F22 P2 F260 87.9(4) yes
F230 P2 F260 88.7(5) yes
F240 P2 F260 175.1(5) yes
F250 P2 F260 86.4(4) yes
F310 P3 F320 179.0(2) yes
F310 P3 F330 91.5(3) yes
F320 P3 F330 88.9(2) yes
F310 P3 F340 90.9(3) yes
F320 P3 F340 90.0(2) yes
F330 P3 F340 89.4(2) yes
F310 P3 F350 91.4(3) yes
F320 P3 F350 88.2(2) yes
F330 P3 F350 176.9(3) yes
F340 P3 F350 91.7(3) yes
F310 P3 F360 91.5(3) yes
F320 P3 F360 87.6(2) yes
F330 P3 F360 89.8(3) yes
F340 P3 F360 177.5(3) yes
F350 P3 F360 89.0(3) yes
F410 P4 F420 173.6(3) yes
F410 P4 F430 89.8(3) yes
F420 P4 F430 95.6(3) yes
F410 P4 F440 86.9(3) yes
F420 P4 F440 89.5(3) yes
F430 P4 F440 90.7(3) yes
F410 P4 F450 84.9(3) yes
F420 P4 F450 89.6(3) yes
F430 P4 F450 174.0(3) yes
F440 P4 F450 86.3(3) yes
F410 P4 F460 87.9(2) yes
F420 P4 F460 95.4(3) yes
F430 P4 F460 93.0(3) yes
F440 P4 F460 173.6(3) yes
F450 P4 F460 89.5(3) yes

loop_
_geom_bond_atom_site_label_1
_geom_bond_atom_site_label_2
_geom_bond_distance
_geom_bond_publ_flag
C1 C2 1.394(6) yes
C1 C6 1.391(6) yes
C1 H11 0.928 no
C2 C3 1.387(6) yes
C2 C7 1.501(6) yes
C3 C4 1.386(7) yes
C3 H31 0.934 no
C4 C5 1.384(7) yes
C4 H41 0.920 no
C5 C6 1.391(6) yes
C5 H51 0.933 no
C6 C49 1.500(6) yes
C7 O8 1.218(5) yes
C7 N9 1.337(5) yes
N9 C10 1.462(5) yes
N9 H91 0.858 no
C10 C11 1.514(6) yes
C10 H101 0.975 no
C10 H102 0.977 no
C11 C12 1.528(5) yes
C11 H111 0.965 no
C11 H112 0.975 no
C12 N13 1.479(5) yes
C12 H121 0.971 no
C12 H122 0.979 no
N13 C14 1.345(6) yes
N13 C18 1.336(6) yes
C14 C15 1.361(6) yes
C14 H141 0.934 no
C15 C16 1.383(6) yes
C15 H151 0.924 no
C16 C17 1.374(6) yes
C16 C19 1.487(5) yes
C17 C18 1.366(6) yes
C17 H171 0.931 no
C18 H181 0.929 no
C19 C20 1.394(6) yes
C19 C24 1.396(6) yes
C20 C21 1.363(6) yes
C20 H201 0.930 no
C21 N22 1.344(6) yes
C21 H211 0.931 no
N22 C23 1.333(6) yes
N22 C25 1.504(5) yes
C23 C24 1.368(6) yes
C23 H231 0.925 no
C24 H241 0.928 no
C25 C26 1.519(6) yes
C25 H251 0.968 no
C25 H252 0.972 no
C26 C27 1.376(7) yes
C26 C31 1.382(7) yes
C27 C28 1.386(7) yes
C27 H271 0.928 no
C28 C29 1.379(7) yes
C28 H281 0.929 no
C29 C30 1.379(7) yes
C29 C32 1.506(6) yes
C30 C31 1.388(7) yes
C30 H301 0.924 no
C31 H311 0.932 no
C32 N33 1.515(5) yes
C32 H321 0.970 no
C32 H322 0.969 no
N33 C34 1.326(6) yes
N33 C38 1.328(6) yes
C34 C35 1.366(6) yes
C34 H341 0.933 no
C35 C36 1.377(6) yes
C35 H351 0.923 no
C36 C37 1.378(6) yes
C36 C39 1.487(6) yes
C37 C38 1.382(6) yes
C37 H371 0.930 no
C38 H381 0.927 no
C39 C40 1.395(6) yes
C39 C44 1.390(6) yes
C40 C41 1.375(6) yes
C40 H401 0.931 no
C41 N42 1.343(5) yes
C41 H411 0.926 no
N42 C43 1.342(5) yes
N42 C45 1.499(5) yes
C43 C44 1.383(6) yes
C43 H431 0.935 no
C44 H441 0.925 no
C45 C46 1.517(6) yes
C45 H451 0.970 no
C45 H452 0.969 no
C46 C47 1.521(7) yes
C46 H461 0.966 no
C46 H462 0.972 no
C47 N48 1.462(6) yes
C47 H471 0.967 no
C47 H472 0.970 no
N48 C49 1.336(5) yes
N48 H481 0.860 no
C49 O50 1.236(5) yes
N51 C52 1.115(9) yes
C52 C53 1.413(10) yes
C53 H531 0.961 no
C53 H532 0.959 no
C53 H533 0.960 no
N54 C55 1.111(10) yes
C55 C56 1.408(11) yes
C56 H561 0.967 no
C56 H562 0.960 no
C56 H563 0.964 no
P1 F11 1.578(3) yes
P1 F12 1.578(3) yes
P1 F130 1.603(7) yes
P1 F140 1.533(8) yes
P1 F150 1.554(7) yes
P1 F160 1.651(7) yes
P2 F21 1.587(3) yes
P2 F22 1.561(3) yes
P2 F230 1.563(5) yes
P2 F240 1.536(6) yes
P2 F250 1.623(5) yes
P2 F260 1.607(6) yes
P3 F310 1.566(4) yes
P3 F320 1.622(3) yes
P3 F330 1.594(4) yes
P3 F340 1.589(4) yes
P3 F350 1.596(4) yes
P3 F360 1.602(4) yes
P4 F410 1.636(4) yes
P4 F420 1.554(4) yes
P4 F430 1.535(4) yes
P4 F440 1.608(4) yes
P4 F450 1.640(4) yes
P4 F460 1.583(4) yes

loop_
_geom_hbond_atom_site_label_D
_geom_hbond_atom_site_label_H
_geom_hbond_atom_site_label_A
_geom_hbond_site_symmetry_A
_geom_hbond_angle_DHA
_geom_hbond_distance_DH
_geom_hbond_distance_HA
_geom_hbond_distance_DA
_geom_hbond_publ_flag
C10 H101 O8 2_666 131 0.97 2.53 3.251(7) yes
C43 H431 O50 . 166 0.94 2.24 3.157(7) yes
